data_4120312
loop_
_publ_author_name
'Yung-Hung Chang'
'Yumiko Nakajima'
'Hiromasa Tanaka'
'Kazunari Yoshizawa'
'Fumiyuki Ozawa'

_publ_contact_author_address 'Institute for Chemical Research, Kyoto University, Uji, Kyoto 611-0011, Japan'
_publ_contact_author_email ozawa@scl.kyoto-u.ac.jp
_publ_contact_author_fax +81-774-38-3039
_publ_contact_author_name 'Fumiyuki Ozawa'
_publ_contact_author_phone +81-774-38-3035
_publ_section_title
;
 Facile N-H Bond Cleavage of Ammonia by an Iridium Complex Bearing a
 Noninnocent PNP-Pincer Type Phosphaalkene Ligand
;
_journal_name_full 'Journal of the American Chemical Society'
_journal_page_first 11791
_journal_page_last 11794
_journal_paper_doi 10.1021/ja407163z
_journal_volume 135
_journal_year 2013
_chemical_formula_sum 'C49 H69 Ir N2 P2'
_chemical_formula_weight 940.20
_chemical_name_systematic
; 
 ? 
;
_space_group_IT_number 14
_symmetry_cell_setting monoclinic
_symmetry_space_group_name_Hall '-P 2yn'
_symmetry_space_group_name_H-M 'P 1 21/n 1'
_atom_sites_solution_hydrogens geom
_atom_sites_solution_primary direct
_atom_sites_solution_secondary difmap
_audit_creation_method SHELXL-97
_cell_angle_alpha 90.00
_cell_angle_beta 105.5901(14)
_cell_angle_gamma 90.00
_cell_formula_units_Z 4
_cell_length_a 8.9208(9)
_cell_length_b 32.936(4)
_cell_length_c 15.8013(17)
_cell_measurement_temperature 93(2)
_cell_volume 4471.9(9)
_computing_cell_refinement 'Rigaku VariMax Saturn CCD'
_computing_data_collection 'Rigaku VariMax Saturn CCD'
_computing_data_reduction 'Rigaku VariMax Saturn CCD'
_computing_molecular_graphics 'ORTEP3 for windows'
_computing_publication_material 'SHELXL-97 (Sheldrick, 1997)'
_computing_structure_refinement 'SHELXL-97 (Sheldrick, 1997)'
_computing_structure_solution 'SHELXS-97 (Sheldrick, 1990)'
_diffrn_ambient_temperature 93(2)
_diffrn_measured_fraction_theta_full 0.994
_diffrn_measured_fraction_theta_max 0.994
_diffrn_measurement_device_type ' CCD area detector '
_diffrn_measurement_method ' phi and omega scans'
_diffrn_radiation_monochromator graphite
_diffrn_radiation_source 'fine-focus sealed tube'
_diffrn_radiation_type MoK\a
_diffrn_radiation_wavelength 0.71075
_diffrn_reflns_av_R_equivalents 0.0328
_diffrn_reflns_av_sigmaI/netI 0.0345
_diffrn_reflns_limit_h_max 9
_diffrn_reflns_limit_h_min -11
_diffrn_reflns_limit_k_max 42
_diffrn_reflns_limit_k_min -38
_diffrn_reflns_limit_l_max 20
_diffrn_reflns_limit_l_min -20
_diffrn_reflns_number 37883
_diffrn_reflns_theta_full 27.50
_diffrn_reflns_theta_max 27.50
_diffrn_reflns_theta_min 2.29
_exptl_absorpt_coefficient_mu 3.092
_exptl_absorpt_correction_T_max 0.8863
_exptl_absorpt_correction_T_min 0.6893
_exptl_absorpt_correction_type numerical
_exptl_crystal_colour yellow
_exptl_crystal_density_diffrn 1.397
_exptl_crystal_description block
_exptl_crystal_F_000 1936
_exptl_crystal_size_max 0.13
_exptl_crystal_size_mid 0.05
_exptl_crystal_size_min 0.04
_refine_diff_density_max 7.839
_refine_diff_density_min -6.221
_refine_diff_density_rms 0.205
_refine_ls_extinction_method none
_refine_ls_goodness_of_fit_ref 1.071
_refine_ls_hydrogen_treatment mixed
_refine_ls_matrix_type full
_refine_ls_number_parameters 508
_refine_ls_number_reflns 10224
_refine_ls_number_restraints 0
_refine_ls_restrained_S_all 1.071
_refine_ls_R_factor_all 0.0837
_refine_ls_R_factor_gt 0.0743
_refine_ls_shift/su_max 0.001
_refine_ls_shift/su_mean 0.000
_refine_ls_structure_factor_coef Fsqd
_refine_ls_weighting_details 'calc w=1/[\s^2^(Fo^2^)+(0.0632P)^2^+68.3153P] where P=(Fo^2^+2Fc^2^)/3'
_refine_ls_weighting_scheme calc
_refine_ls_wR_factor_gt 0.1662
_refine_ls_wR_factor_ref 0.1743
_reflns_number_gt 8912
_reflns_number_total 10224
_reflns_threshold_expression >2sigma(I)
_cod_data_source_file ja407163z_si_002_5.cif
_cod_data_source_block complex_6
_cod_database_code 4120312

loop_
_symmetry_equiv_pos_as_xyz
'x, y, z'
'-x+1/2, y+1/2, -z+1/2'
'-x, -y, -z'
'x-1/2, -y-1/2, z-1/2'

loop_
_atom_site_label
_atom_site_type_symbol
_atom_site_fract_x
_atom_site_fract_y
_atom_site_fract_z
_atom_site_U_iso_or_equiv
_atom_site_adp_type
_atom_site_occupancy
_atom_site_symmetry_multiplicity
_atom_site_calc_flag
_atom_site_refinement_flags
Ir1 Ir 0.58250(4) 0.107721(9) 0.899162(18) 0.02812(11) Uani 1 1 d .
P1 P 0.6176(3) 0.04225(7) 0.86466(16) 0.0396(5) Uani 1 1 d .
P2 P 0.5673(2) 0.16499(6) 0.97097(13) 0.0258(4) Uani 1 1 d .
N1 N 0.7501(8) 0.0966(2) 1.0149(4) 0.0297(15) Uani 1 1 d .
N2 N 0.4328(9) 0.1146(2) 0.7815(4) 0.0301(15) Uani 1 1 d .
C1 C 0.7593(16) 0.0246(3) 0.9665(6) 0.060(3) Uani 1 1 d .
H2 H 0.7079 0.0047 0.9962 0.072 Uiso 1 1 calc R
H3 H 0.8463 0.0107 0.9507 0.072 Uiso 1 1 calc R
C2 C 0.7148(9) 0.1635(3) 1.0655(5) 0.0299(16) Uani 1 1 d .
H4 H 0.7408 0.1857 1.1051 0.036 Uiso 1 1 calc R
C3 C 0.8252(12) 0.0594(3) 1.0308(6) 0.043(2) Uani 1 1 d .
C4 C 0.9457(11) 0.0522(3) 1.1048(6) 0.044(2) Uani 1 1 d .
H5 H 0.9954 0.0265 1.1124 0.053 Uiso 1 1 calc R
C5 C 0.9951(10) 0.0817(3) 1.1675(7) 0.047(3) Uani 1 1 d .
H6 H 1.0798 0.0770 1.2177 0.056 Uiso 1 1 calc R
C6 C 0.9179(10) 0.1183(3) 1.1555(6) 0.039(2) Uani 1 1 d .
H7 H 0.9476 0.1389 1.1989 0.047 Uiso 1 1 calc R
C7 C 0.7954(8) 0.1257(2) 1.0795(5) 0.0267(16) Uani 1 1 d .
C8 C 0.6819(10) 0.0201(2) 0.7725(5) 0.0272(16) Uani 1 1 d .
C9 C 0.7957(9) 0.0309(2) 0.7286(5) 0.0234(14) Uani 1 1 d .
C10 C 0.8076(8) 0.0057(2) 0.6592(5) 0.0224(14) Uani 1 1 d .
H8 H 0.8824 0.0126 0.6287 0.027 Uiso 1 1 calc R
C11 C 0.7165(9) -0.0287(2) 0.6321(5) 0.0254(15) Uani 1 1 d .
C12 C 0.6059(10) -0.0381(2) 0.6764(6) 0.0304(17) Uani 1 1 d .
H9 H 0.5411 -0.0612 0.6590 0.036 Uiso 1 1 calc R
C13 C 0.5889(10) -0.0144(2) 0.7456(6) 0.0299(18) Uani 1 1 d .
C14 C 0.4693(12) -0.0268(2) 0.7949(7) 0.043(2) Uani 1 1 d .
C15 C 0.4327(13) 0.0107(3) 0.8390(7) 0.046(3) Uani 1 1 d .
H10 H 0.4042 0.0037 0.8936 0.055 Uiso 1 1 calc R
H11 H 0.3453 0.0258 0.7996 0.055 Uiso 1 1 calc R
C16 C 0.531(2) -0.0616(3) 0.8531(11) 0.098(6) Uani 1 1 d .
H12 H 0.6132 -0.0522 0.9038 0.147 Uiso 1 1 calc R
H13 H 0.5737 -0.0819 0.8206 0.147 Uiso 1 1 calc R
H14 H 0.4468 -0.0738 0.8736 0.147 Uiso 1 1 calc R
C17 C 0.3125(17) -0.0411(4) 0.7312(11) 0.088(6) Uani 1 1 d .
H15 H 0.2355 -0.0453 0.7644 0.133 Uiso 1 1 calc R
H16 H 0.3290 -0.0666 0.7031 0.133 Uiso 1 1 calc R
H17 H 0.2745 -0.0203 0.6861 0.133 Uiso 1 1 calc R
C18 C 0.7297(10) -0.0552(2) 0.5552(6) 0.0318(17) Uani 1 1 d .
C19 C 0.7650(11) -0.0991(3) 0.5868(6) 0.0378(19) Uani 1 1 d .
H18 H 0.8675 -0.1003 0.6295 0.057 Uiso 1 1 calc R
H19 H 0.7646 -0.1165 0.5366 0.057 Uiso 1 1 calc R
H20 H 0.6854 -0.1085 0.6146 0.057 Uiso 1 1 calc R
C20 C 0.8597(15) -0.0414(4) 0.5162(7) 0.058(3) Uani 1 1 d .
H21 H 0.8383 -0.0137 0.4933 0.088 Uiso 1 1 calc R
H22 H 0.8657 -0.0597 0.4683 0.088 Uiso 1 1 calc R
H23 H 0.9589 -0.0418 0.5618 0.088 Uiso 1 1 calc R
C21 C 0.5733(12) -0.0542(3) 0.4830(6) 0.045(2) Uani 1 1 d .
H24 H 0.4893 -0.0631 0.5079 0.068 Uiso 1 1 calc R
H25 H 0.5791 -0.0724 0.4349 0.068 Uiso 1 1 calc R
H26 H 0.5524 -0.0265 0.4605 0.068 Uiso 1 1 calc R
C22 C 0.9003(10) 0.0687(2) 0.7492(5) 0.0323(17) Uani 1 1 d .
C23 C 0.9760(15) 0.0718(3) 0.8493(7) 0.059(3) Uani 1 1 d .
H27 H 0.8946 0.0718 0.8804 0.089 Uiso 1 1 calc R
H28 H 1.0363 0.0969 0.8622 0.089 Uiso 1 1 calc R
H29 H 1.0451 0.0485 0.8687 0.089 Uiso 1 1 calc R
C24 C 1.0237(11) 0.0683(3) 0.6992(9) 0.056(3) Uani 1 1 d .
H30 H 1.0868 0.0436 0.7140 0.084 Uiso 1 1 calc R
H31 H 1.0907 0.0922 0.7155 0.084 Uiso 1 1 calc R
H32 H 0.9734 0.0688 0.6360 0.084 Uiso 1 1 calc R
C25 C 0.8037(12) 0.1072(2) 0.7204(6) 0.0368(19) Uani 1 1 d .
H33 H 0.7531 0.1059 0.6573 0.055 Uiso 1 1 calc R
H34 H 0.8719 0.1310 0.7330 0.055 Uiso 1 1 calc R
H35 H 0.7242 0.1094 0.7527 0.055 Uiso 1 1 calc R
C26 C 0.4701(8) 0.2143(2) 0.9625(4) 0.0185(13) Uani 1 1 d .
C27 C 0.5115(8) 0.2477(2) 0.9160(4) 0.0193(13) Uani 1 1 d .
C28 C 0.4287(8) 0.2837(2) 0.9128(5) 0.0230(14) Uani 1 1 d .
H36 H 0.4549 0.3059 0.8810 0.028 Uiso 1 1 calc R
C29 C 0.3099(8) 0.2892(2) 0.9534(5) 0.0210(13) Uani 1 1 d .
C30 C 0.2713(8) 0.2563(2) 0.9977(5) 0.0224(14) Uani 1 1 d .
H37 H 0.1899 0.2593 1.0256 0.027 Uiso 1 1 calc R
C31 C 0.3463(8) 0.2187(2) 1.0034(5) 0.0206(13) Uani 1 1 d .
C32 C 0.2913(10) 0.1853(2) 1.0586(6) 0.0306(17) Uani 1 1 d .
C33 C 0.4103(14) 0.1781(4) 1.1471(6) 0.057(3) Uani 1 1 d .
H38 H 0.3598 0.1642 1.1869 0.085 Uiso 1 1 calc R
H39 H 0.4516 0.2043 1.1726 0.085 Uiso 1 1 calc R
H40 H 0.4956 0.1613 1.1385 0.085 Uiso 1 1 calc R
C34 C 0.2366(13) 0.1465(3) 1.0104(7) 0.050(2) Uani 1 1 d .
H41 H 0.3231 0.1338 0.9931 0.074 Uiso 1 1 calc R
H42 H 0.1520 0.1524 0.9578 0.074 Uiso 1 1 calc R
H43 H 0.1989 0.1280 1.0487 0.074 Uiso 1 1 calc R
C35 C 0.1483(14) 0.2004(3) 1.0899(8) 0.057(3) Uani 1 1 d .
H44 H 0.0597 0.2051 1.0386 0.085 Uiso 1 1 calc R
H45 H 0.1753 0.2259 1.1226 0.085 Uiso 1 1 calc R
H46 H 0.1206 0.1799 1.1279 0.085 Uiso 1 1 calc R
C36 C 0.2273(9) 0.3302(2) 0.9483(6) 0.0292(16) Uani 1 1 d .
C37 C 0.3479(11) 0.3642(3) 0.9782(7) 0.044(2) Uani 1 1 d .
H47 H 0.4150 0.3655 0.9383 0.066 Uiso 1 1 calc R
H48 H 0.4114 0.3586 1.0380 0.066 Uiso 1 1 calc R
H49 H 0.2941 0.3902 0.9773 0.066 Uiso 1 1 calc R
C38 C 0.1306(11) 0.3373(3) 0.8540(6) 0.041(2) Uani 1 1 d .
H50 H 0.1992 0.3378 0.8149 0.061 Uiso 1 1 calc R
H51 H 0.0757 0.3633 0.8504 0.061 Uiso 1 1 calc R
H52 H 0.0546 0.3153 0.8362 0.061 Uiso 1 1 calc R
C39 C 0.1160(10) 0.3315(3) 1.0079(6) 0.0357(18) Uani 1 1 d .
H53 H 0.0736 0.3589 1.0075 0.054 Uiso 1 1 calc R
H54 H 0.1730 0.3241 1.0680 0.054 Uiso 1 1 calc R
H55 H 0.0307 0.3122 0.9860 0.054 Uiso 1 1 calc R
C40 C 0.6424(9) 0.2469(2) 0.8674(5) 0.0259(15) Uani 1 1 d .
C41 C 0.8012(10) 0.2348(3) 0.9293(6) 0.039(2) Uani 1 1 d .
H56 H 0.8835 0.2401 0.9004 0.059 Uiso 1 1 calc R
H57 H 0.8003 0.2058 0.9434 0.059 Uiso 1 1 calc R
H58 H 0.8206 0.2507 0.9836 0.059 Uiso 1 1 calc R
C42 C 0.5999(10) 0.2176(3) 0.7890(6) 0.0371(19) Uani 1 1 d .
H59 H 0.5016 0.2261 0.7482 0.056 Uiso 1 1 calc R
H60 H 0.5884 0.1901 0.8101 0.056 Uiso 1 1 calc R
H61 H 0.6824 0.2178 0.7588 0.056 Uiso 1 1 calc R
C43 C 0.6699(11) 0.2886(3) 0.8320(6) 0.038(2) Uani 1 1 d .
H62 H 0.7532 0.2867 0.8024 0.056 Uiso 1 1 calc R
H63 H 0.7002 0.3079 0.8808 0.056 Uiso 1 1 calc R
H64 H 0.5741 0.2980 0.7900 0.056 Uiso 1 1 calc R
C44 C 0.3374(9) 0.1452(2) 0.7408(5) 0.0235(14) Uani 1 1 d .
C45 C 0.3183(9) 0.1535(2) 0.6517(5) 0.0296(16) Uani 1 1 d .
H65 H 0.3714 0.1373 0.6192 0.035 Uiso 1 1 calc R
C46 C 0.2234(11) 0.1847(3) 0.6103(6) 0.041(2) Uani 1 1 d .
H66 H 0.2117 0.1897 0.5496 0.049 Uiso 1 1 calc R
C47 C 0.1457(12) 0.2087(3) 0.6557(7) 0.048(2) Uani 1 1 d .
H67 H 0.0822 0.2306 0.6272 0.057 Uiso 1 1 calc R
C48 C 0.1613(11) 0.2006(3) 0.7439(6) 0.044(2) Uani 1 1 d .
H68 H 0.1078 0.2170 0.7758 0.052 Uiso 1 1 calc R
C49 C 0.2539(8) 0.1690(2) 0.7857(5) 0.0269(15) Uani 1 1 d .
H69 H 0.2609 0.1633 0.8456 0.032 Uiso 1 1 calc R
H1 H 0.438(14) 0.099(3) 0.754(8) 0.05(3) Uiso 1 1 d .

loop_
_atom_site_aniso_label
_atom_site_aniso_U_11
_atom_site_aniso_U_22
_atom_site_aniso_U_33
_atom_site_aniso_U_23
_atom_site_aniso_U_13
_atom_site_aniso_U_12
Ir1 0.0450(2) 0.02311(17) 0.01850(15) 0.00342(10) 0.01241(12) 0.01660(13)
P1 0.0584(15) 0.0292(11) 0.0371(12) 0.0035(9) 0.0231(11) 0.0105(10)
P2 0.0333(10) 0.0166(9) 0.0234(9) -0.0028(7) 0.0006(8) 0.0030(7)
N1 0.035(4) 0.039(4) 0.020(3) 0.015(3) 0.017(3) 0.020(3)
N2 0.050(4) 0.020(3) 0.021(3) -0.005(2) 0.010(3) 0.009(3)
C1 0.108(9) 0.052(6) 0.025(4) 0.014(4) 0.026(5) 0.052(6)
C2 0.028(4) 0.034(4) 0.028(4) 0.003(3) 0.008(3) -0.005(3)
C3 0.059(6) 0.048(5) 0.028(4) 0.019(4) 0.027(4) 0.037(5)
C4 0.049(5) 0.052(6) 0.040(5) 0.027(4) 0.027(4) 0.034(5)
C5 0.028(4) 0.059(6) 0.051(6) 0.032(5) 0.008(4) 0.009(4)
C6 0.030(4) 0.043(5) 0.040(5) 0.018(4) 0.001(4) -0.009(4)
C7 0.022(3) 0.032(4) 0.028(4) 0.015(3) 0.010(3) 0.003(3)
C8 0.052(5) 0.012(3) 0.025(4) 0.002(3) 0.024(3) 0.009(3)
C9 0.031(4) 0.021(3) 0.017(3) 0.000(3) 0.006(3) 0.003(3)
C10 0.023(3) 0.024(4) 0.023(3) -0.002(3) 0.012(3) -0.003(3)
C11 0.030(4) 0.022(4) 0.026(4) -0.004(3) 0.011(3) -0.003(3)
C12 0.035(4) 0.014(3) 0.050(5) -0.001(3) 0.026(4) 0.001(3)
C13 0.044(4) 0.011(3) 0.048(5) 0.008(3) 0.034(4) 0.011(3)
C14 0.055(6) 0.019(4) 0.075(7) 0.001(4) 0.051(5) -0.001(4)
C15 0.069(7) 0.019(4) 0.070(7) -0.005(4) 0.055(6) -0.007(4)
C16 0.178(16) 0.033(6) 0.137(14) 0.022(7) 0.134(14) 0.016(8)
C17 0.088(10) 0.077(9) 0.129(13) -0.061(9) 0.080(10) -0.053(8)
C18 0.041(4) 0.023(4) 0.034(4) -0.013(3) 0.014(4) -0.005(3)
C19 0.038(5) 0.033(5) 0.041(5) -0.010(4) 0.010(4) 0.004(4)
C20 0.082(8) 0.058(7) 0.055(6) -0.025(5) 0.053(6) -0.017(6)
C21 0.052(6) 0.030(5) 0.044(5) -0.015(4) -0.003(4) 0.007(4)
C22 0.040(4) 0.022(4) 0.031(4) -0.006(3) 0.003(3) -0.006(3)
C23 0.077(8) 0.048(6) 0.040(6) -0.009(5) -0.005(5) -0.007(6)
C24 0.035(5) 0.036(5) 0.099(9) -0.017(5) 0.020(5) -0.018(4)
C25 0.059(6) 0.018(4) 0.035(4) 0.002(3) 0.016(4) -0.002(4)
C26 0.021(3) 0.014(3) 0.021(3) -0.003(2) 0.007(3) -0.002(2)
C27 0.020(3) 0.018(3) 0.021(3) -0.003(2) 0.007(3) -0.006(3)
C28 0.028(4) 0.017(3) 0.024(3) 0.002(3) 0.007(3) -0.002(3)
C29 0.021(3) 0.015(3) 0.026(3) -0.004(3) 0.003(3) -0.001(3)
C30 0.024(3) 0.018(3) 0.026(3) -0.003(3) 0.009(3) 0.000(3)
C31 0.024(3) 0.017(3) 0.023(3) -0.003(2) 0.009(3) -0.003(3)
C32 0.035(4) 0.021(4) 0.040(4) 0.007(3) 0.018(4) 0.003(3)
C33 0.077(8) 0.063(7) 0.032(5) 0.007(5) 0.017(5) -0.026(6)
C34 0.064(7) 0.038(5) 0.054(6) -0.003(4) 0.029(5) -0.012(5)
C35 0.068(7) 0.049(6) 0.069(7) 0.012(5) 0.045(6) 0.012(5)
C36 0.032(4) 0.016(3) 0.039(4) -0.002(3) 0.009(3) 0.005(3)
C37 0.041(5) 0.024(4) 0.071(7) -0.008(4) 0.022(5) 0.001(4)
C38 0.046(5) 0.038(5) 0.036(5) 0.011(4) 0.008(4) 0.016(4)
C39 0.037(4) 0.025(4) 0.048(5) -0.002(3) 0.016(4) 0.007(3)
C40 0.029(4) 0.019(3) 0.034(4) -0.001(3) 0.015(3) -0.001(3)
C41 0.035(4) 0.041(5) 0.048(5) 0.008(4) 0.023(4) 0.000(4)
C42 0.039(5) 0.043(5) 0.037(5) -0.011(4) 0.023(4) -0.010(4)
C43 0.046(5) 0.027(4) 0.050(5) 0.003(4) 0.029(4) -0.005(4)
C44 0.028(4) 0.019(3) 0.022(3) 0.001(3) 0.004(3) -0.006(3)
C45 0.035(4) 0.025(4) 0.026(4) -0.003(3) 0.003(3) -0.002(3)
C46 0.049(5) 0.041(5) 0.023(4) 0.005(3) -0.005(4) 0.004(4)
C47 0.044(5) 0.048(6) 0.042(5) 0.000(4) -0.004(4) 0.023(4)
C48 0.033(4) 0.051(6) 0.041(5) -0.008(4) 0.001(4) 0.012(4)
C49 0.023(3) 0.029(4) 0.028(4) -0.005(3) 0.005(3) -0.004(3)

loop_
_atom_type_symbol
_atom_type_description
_atom_type_scat_dispersion_real
_atom_type_scat_dispersion_imag
_atom_type_scat_source
C C 0.0033 0.0016 'International Tables Vol C Tables 4.2.6.8 and 6.1.1.4'
H H 0.0000 0.0000 'International Tables Vol C Tables 4.2.6.8 and 6.1.1.4'
Ir Ir -1.4442 7.9887 'International Tables Vol C Tables 4.2.6.8 and 6.1.1.4'
N N 0.0061 0.0033 'International Tables Vol C Tables 4.2.6.8 and 6.1.1.4'
P P 0.1023 0.0942 'International Tables Vol C Tables 4.2.6.8 and 6.1.1.4'

loop_
_geom_angle_atom_site_label_1
_geom_angle_atom_site_label_2
_geom_angle_atom_site_label_3
_geom_angle
N2 Ir1 N1 174.1(3)
N2 Ir1 P2 105.2(2)
N1 Ir1 P2 80.1(2)
N2 Ir1 P1 89.2(2)
N1 Ir1 P1 86.0(2)
P2 Ir1 P1 163.93(8)
C1 P1 C8 106.0(4)
C1 P1 C15 111.4(6)
C8 P1 C15 92.9(4)
C1 P1 Ir1 101.2(3)
C8 P1 Ir1 131.0(2)
C15 P1 Ir1 113.8(3)
C2 P2 C26 109.2(4)
C2 P2 Ir1 106.5(3)
C26 P2 Ir1 144.0(2)
C7 N1 C3 116.7(7)
C7 N1 Ir1 122.1(5)
C3 N1 Ir1 121.2(6)
C44 N2 Ir1 134.6(5)
C44 N2 H1 114(10)
Ir1 N2 H1 111(10)
C3 C1 P1 113.0(6)
C3 C1 H2 109.0
P1 C1 H2 109.0
C3 C1 H3 109.0
P1 C1 H3 109.0
H2 C1 H3 107.8
C7 C2 P2 113.5(6)
C7 C2 H4 123.2
P2 C2 H4 123.2
C4 C3 N1 122.2(9)
C4 C3 C1 120.4(8)
N1 C3 C1 117.2(8)
C5 C4 C3 121.2(8)
C5 C4 H5 119.4
C3 C4 H5 119.4
C4 C5 C6 117.9(9)
C4 C5 H6 121.0
C6 C5 H6 121.0
C5 C6 C7 120.8(10)
C5 C6 H7 119.6
C7 C6 H7 119.6
N1 C7 C6 121.1(8)
N1 C7 C2 117.2(7)
C6 C7 C2 121.6(8)
C13 C8 C9 119.8(6)
C13 C8 P1 105.9(5)
C9 C8 P1 134.3(6)
C10 C9 C8 116.6(7)
C10 C9 C22 118.4(7)
C8 C9 C22 124.9(7)
C11 C10 C9 124.2(7)
C11 C10 H8 117.9
C9 C10 H8 117.9
C12 C11 C10 117.5(7)
C12 C11 C18 119.3(7)
C10 C11 C18 123.1(7)
C13 C12 C11 120.9(7)
C13 C12 H9 119.5
C11 C12 H9 119.5
C12 C13 C8 121.0(7)
C12 C13 C14 119.2(7)
C8 C13 C14 119.9(7)
C16 C14 C15 116.1(10)
C16 C14 C13 109.2(8)
C15 C14 C13 106.5(7)
C16 C14 C17 106.7(11)
C15 C14 C17 106.2(9)
C13 C14 C17 112.2(9)
C14 C15 P1 105.4(6)
C14 C15 H10 110.7
P1 C15 H10 110.7
C14 C15 H11 110.7
P1 C15 H11 110.7
H10 C15 H11 108.8
C14 C16 H12 109.5
C14 C16 H13 109.5
H12 C16 H13 109.5
C14 C16 H14 109.5
H12 C16 H14 109.5
H13 C16 H14 109.5
C14 C17 H15 109.5
C14 C17 H16 109.5
H15 C17 H16 109.5
C14 C17 H17 109.5
H15 C17 H17 109.5
H16 C17 H17 109.5
C20 C18 C11 112.4(7)
C20 C18 C19 107.6(8)
C11 C18 C19 109.4(7)
C20 C18 C21 109.2(9)
C11 C18 C21 109.1(7)
C19 C18 C21 109.0(7)
C18 C19 H18 109.5
C18 C19 H19 109.5
H18 C19 H19 109.5
C18 C19 H20 109.5
H18 C19 H20 109.5
H19 C19 H20 109.5
C18 C20 H21 109.5
C18 C20 H22 109.5
H21 C20 H22 109.5
C18 C20 H23 109.5
H21 C20 H23 109.5
H22 C20 H23 109.5
C18 C21 H24 109.5
C18 C21 H25 109.5
H24 C21 H25 109.5
C18 C21 H26 109.5
H24 C21 H26 109.5
H25 C21 H26 109.5
C24 C22 C25 106.3(8)
C24 C22 C9 111.5(7)
C25 C22 C9 110.3(7)
C24 C22 C23 110.7(9)
C25 C22 C23 107.7(7)
C9 C22 C23 110.1(7)
C22 C23 H27 109.5
C22 C23 H28 109.5
H27 C23 H28 109.5
C22 C23 H29 109.5
H27 C23 H29 109.5
H28 C23 H29 109.5
C22 C24 H30 109.5
C22 C24 H31 109.5
H30 C24 H31 109.5
C22 C24 H32 109.5
H30 C24 H32 109.5
H31 C24 H32 109.5
C22 C25 H33 109.5
C22 C25 H34 109.5
H33 C25 H34 109.5
C22 C25 H35 109.5
H33 C25 H35 109.5
H34 C25 H35 109.5
C27 C26 C31 119.7(6)
C27 C26 P2 122.6(5)
C31 C26 P2 117.8(5)
C28 C27 C26 117.8(6)
C28 C27 C40 117.2(6)
C26 C27 C40 125.0(6)
C29 C28 C27 123.9(7)
C29 C28 H36 118.1
C27 C28 H36 118.1
C30 C29 C28 117.1(6)
C30 C29 C36 122.4(7)
C28 C29 C36 120.5(7)
C29 C30 C31 123.1(7)
C29 C30 H37 118.4
C31 C30 H37 118.4
C30 C31 C26 118.4(6)
C30 C31 C32 116.3(6)
C26 C31 C32 125.3(6)
C34 C32 C33 112.7(8)
C34 C32 C31 115.1(7)
C33 C32 C31 112.0(7)
C34 C32 C35 104.5(8)
C33 C32 C35 100.6(8)
C31 C32 C35 110.8(7)
C32 C33 H38 109.5
C32 C33 H39 109.5
H38 C33 H39 109.5
C32 C33 H40 109.5
H38 C33 H40 109.5
H39 C33 H40 109.5
C32 C34 H41 109.5
C32 C34 H42 109.5
H41 C34 H42 109.5
C32 C34 H43 109.5
H41 C34 H43 109.5
H42 C34 H43 109.5
C32 C35 H44 109.5
C32 C35 H45 109.5
H44 C35 H45 109.5
C32 C35 H46 109.5
H44 C35 H46 109.5
H45 C35 H46 109.5
C38 C36 C29 108.9(7)
C38 C36 C37 110.7(8)
C29 C36 C37 109.8(6)
C38 C36 C39 107.7(7)
C29 C36 C39 111.9(7)
C37 C36 C39 107.8(7)
C36 C37 H47 109.5
C36 C37 H48 109.5
H47 C37 H48 109.5
C36 C37 H49 109.5
H47 C37 H49 109.5
H48 C37 H49 109.5
C36 C38 H50 109.5
C36 C38 H51 109.5
H50 C38 H51 109.5
C36 C38 H52 109.5
H50 C38 H52 109.5
H51 C38 H52 109.5
C36 C39 H53 109.5
C36 C39 H54 109.5
H53 C39 H54 109.5
C36 C39 H55 109.5
H53 C39 H55 109.5
H54 C39 H55 109.5
C43 C40 C42 107.4(7)
C43 C40 C41 104.7(7)
C42 C40 C41 109.6(7)
C43 C40 C27 112.3(6)
C42 C40 C27 110.7(6)
C41 C40 C27 111.9(6)
C40 C41 H56 109.5
C40 C41 H57 109.5
H56 C41 H57 109.5
C40 C41 H58 109.5
H56 C41 H58 109.5
H57 C41 H58 109.5
C40 C42 H59 109.5
C40 C42 H60 109.5
H59 C42 H60 109.5
C40 C42 H61 109.5
H59 C42 H61 109.5
H60 C42 H61 109.5
C40 C43 H62 109.5
C40 C43 H63 109.5
H62 C43 H63 109.5
C40 C43 H64 109.5
H62 C43 H64 109.5
H63 C43 H64 109.5
N2 C44 C49 121.7(7)
N2 C44 C45 120.7(7)
C49 C44 C45 117.7(7)
C46 C45 C44 121.0(8)
C46 C45 H65 119.5
C44 C45 H65 119.5
C47 C46 C45 120.8(8)
C47 C46 H66 119.6
C45 C46 H66 119.6
C46 C47 C48 119.0(8)
C46 C47 H67 120.5
C48 C47 H67 120.5
C49 C48 C47 120.7(9)
C49 C48 H68 119.6
C47 C48 H68 119.6
C48 C49 C44 120.7(8)
C48 C49 H69 119.6
C44 C49 H69 119.6

loop_
_geom_bond_atom_site_label_1
_geom_bond_atom_site_label_2
_geom_bond_distance
Ir1 N2 1.989(7)
Ir1 N1 2.060(7)
Ir1 P2 2.2239(19)
Ir1 P1 2.266(2)
P1 C1 1.852(10)
P1 C8 1.854(7)
P1 C15 1.898(10)
P2 C2 1.706(8)
P2 C26 1.831(7)
N1 C7 1.380(11)
N1 C3 1.386(10)
N2 C44 1.364(10)
N2 H1 0.70(12)
C1 C3 1.537(16)
C1 H2 0.9900
C1 H3 0.9900
C2 C7 1.425(11)
C2 H4 0.9500
C3 C4 1.379(13)
C4 C5 1.373(16)
C4 H5 0.9500
C5 C6 1.377(14)
C5 H6 0.9500
C6 C7 1.410(11)
C6 H7 0.9500
C8 C13 1.402(11)
C8 C9 1.421(10)
C9 C10 1.400(10)
C9 C22 1.536(11)
C10 C11 1.394(10)
C10 H8 0.9500
C11 C12 1.389(10)
C11 C18 1.527(10)
C12 C13 1.386(11)
C12 H9 0.9500
C13 C14 1.536(10)
C14 C16 1.481(16)
C14 C15 1.498(11)
C14 C17 1.560(18)
C15 H10 0.9900
C15 H11 0.9900
C16 H12 0.9800
C16 H13 0.9800
C16 H14 0.9800
C17 H15 0.9800
C17 H16 0.9800
C17 H17 0.9800
C18 C20 1.522(12)
C18 C19 1.533(12)
C18 C21 1.547(12)
C19 H18 0.9800
C19 H19 0.9800
C19 H20 0.9800
C20 H21 0.9800
C20 H22 0.9800
C20 H23 0.9800
C21 H24 0.9800
C21 H25 0.9800
C21 H26 0.9800
C22 C24 1.518(14)
C22 C25 1.533(12)
C22 C23 1.547(13)
C23 H27 0.9800
C23 H28 0.9800
C23 H29 0.9800
C24 H30 0.9800
C24 H31 0.9800
C24 H32 0.9800
C25 H33 0.9800
C25 H34 0.9800
C25 H35 0.9800
C26 C27 1.425(9)
C26 C31 1.429(9)
C27 C28 1.393(10)
C27 C40 1.560(10)
C28 C29 1.391(10)
C28 H36 0.9500
C29 C30 1.385(10)
C29 C36 1.529(10)
C30 C31 1.397(10)
C30 H37 0.9500
C31 C32 1.564(10)
C32 C34 1.500(13)
C32 C33 1.529(13)
C32 C35 1.568(12)
C33 H38 0.9800
C33 H39 0.9800
C33 H40 0.9800
C34 H41 0.9800
C34 H42 0.9800
C34 H43 0.9800
C35 H44 0.9800
C35 H45 0.9800
C35 H46 0.9800
C36 C38 1.526(12)
C36 C37 1.537(12)
C36 C39 1.540(11)
C37 H47 0.9800
C37 H48 0.9800
C37 H49 0.9800
C38 H50 0.9800
C38 H51 0.9800
C38 H52 0.9800
C39 H53 0.9800
C39 H54 0.9800
C39 H55 0.9800
C40 C43 1.529(10)
C40 C42 1.534(11)
C40 C41 1.542(12)
C41 H56 0.9800
C41 H57 0.9800
C41 H58 0.9800
C42 H59 0.9800
C42 H60 0.9800
C42 H61 0.9800
C43 H62 0.9800
C43 H63 0.9800
C43 H64 0.9800
C44 C49 1.398(10)
C44 C45 1.399(10)
C45 C46 1.381(12)
C45 H65 0.9500
C46 C47 1.374(14)
C46 H66 0.9500
C47 C48 1.389(14)
C47 H67 0.9500
C48 C49 1.382(12)
C48 H68 0.9500
C49 H69 0.9500

loop_
_geom_torsion_atom_site_label_1
_geom_torsion_atom_site_label_2
_geom_torsion_atom_site_label_3
_geom_torsion_atom_site_label_4
_geom_torsion
N2 Ir1 P1 C1 -179.6(5)
N1 Ir1 P1 C1 3.7(5)
P2 Ir1 P1 C1 -25.9(6)
N2 Ir1 P1 C8 57.3(5)
N1 Ir1 P1 C8 -119.4(4)
P2 Ir1 P1 C8 -149.0(4)
N2 Ir1 P1 C15 -60.0(4)
N1 Ir1 P1 C15 123.4(4)
P2 Ir1 P1 C15 93.7(5)
N2 Ir1 P2 C2 -170.9(4)
N1 Ir1 P2 C2 6.4(3)
P1 Ir1 P2 C2 36.4(5)
N2 Ir1 P2 C26 0.8(5)
N1 Ir1 P2 C26 178.0(4)
P1 Ir1 P2 C26 -151.9(4)
N2 Ir1 N1 C7 147(3)
P2 Ir1 N1 C7 -6.2(5)
P1 Ir1 N1 C7 -178.2(6)
N2 Ir1 N1 C3 -32(3)
P2 Ir1 N1 C3 175.0(7)
P1 Ir1 N1 C3 3.0(6)
N1 Ir1 N2 C44 -151(3)
P2 Ir1 N2 C44 2.3(9)
P1 Ir1 N2 C44 175.0(8)
C8 P1 C1 C3 129.3(7)
C15 P1 C1 C3 -130.9(8)
Ir1 P1 C1 C3 -9.6(8)
C26 P2 C2 C7 178.3(5)
Ir1 P2 C2 C7 -6.9(6)
C7 N1 C3 C4 -3.8(12)
Ir1 N1 C3 C4 175.0(7)
C7 N1 C3 C1 170.8(8)
Ir1 N1 C3 C1 -10.4(11)
P1 C1 C3 C4 -172.1(7)
P1 C1 C3 N1 13.2(12)
N1 C3 C4 C5 1.4(14)
C1 C3 C4 C5 -173.0(9)
C3 C4 C5 C6 1.6(14)
C4 C5 C6 C7 -2.0(13)
C3 N1 C7 C6 3.4(11)
Ir1 N1 C7 C6 -175.5(6)
C3 N1 C7 C2 -177.6(7)
Ir1 N1 C7 C2 3.6(9)
C5 C6 C7 N1 -0.6(12)
C5 C6 C7 C2 -179.6(8)
P2 C2 C7 N1 2.8(9)
P2 C2 C7 C6 -178.2(6)
C1 P1 C8 C13 99.0(7)
C15 P1 C8 C13 -14.3(6)
Ir1 P1 C8 C13 -139.8(5)
C1 P1 C8 C9 -81.6(9)
C15 P1 C8 C9 165.1(8)
Ir1 P1 C8 C9 39.7(10)
C13 C8 C9 C10 0.2(11)
P1 C8 C9 C10 -179.2(6)
C13 C8 C9 C22 177.5(7)
P1 C8 C9 C22 -1.8(12)
C8 C9 C10 C11 -0.5(11)
C22 C9 C10 C11 -178.1(7)
C9 C10 C11 C12 0.8(12)
C9 C10 C11 C18 178.9(7)
C10 C11 C12 C13 -0.8(12)
C18 C11 C12 C13 -178.9(8)
C11 C12 C13 C8 0.5(13)
C11 C12 C13 C14 -177.8(8)
C9 C8 C13 C12 -0.2(12)
P1 C8 C13 C12 179.4(7)
C9 C8 C13 C14 178.1(8)
P1 C8 C13 C14 -2.3(9)
C12 C13 C14 C16 75.4(13)
C8 C13 C14 C16 -103.0(11)
C12 C13 C14 C15 -158.5(9)
C8 C13 C14 C15 23.2(12)
C12 C13 C14 C17 -42.7(12)
C8 C13 C14 C17 139.0(10)
C16 C14 C15 P1 91.1(10)
C13 C14 C15 P1 -30.7(10)
C17 C14 C15 P1 -150.5(8)
C1 P1 C15 C14 -81.4(8)
C8 P1 C15 C14 27.1(7)
Ir1 P1 C15 C14 164.9(6)
C12 C11 C18 C20 -178.2(9)
C10 C11 C18 C20 3.8(12)
C12 C11 C18 C19 -58.7(10)
C10 C11 C18 C19 123.3(8)
C12 C11 C18 C21 60.5(10)
C10 C11 C18 C21 -117.6(9)
C10 C9 C22 C24 -10.4(11)
C8 C9 C22 C24 172.2(8)
C10 C9 C22 C25 107.4(8)
C8 C9 C22 C25 -69.9(10)
C10 C9 C22 C23 -133.8(8)
C8 C9 C22 C23 48.9(11)
C2 P2 C26 C27 93.8(6)
Ir1 P2 C26 C27 -77.8(7)
C2 P2 C26 C31 -87.4(6)
Ir1 P2 C26 C31 101.1(6)
C31 C26 C27 C28 0.4(10)
P2 C26 C27 C28 179.3(5)
C31 C26 C27 C40 -179.1(7)
P2 C26 C27 C40 -0.3(10)
C26 C27 C28 C29 1.0(11)
C40 C27 C28 C29 -179.5(7)
C27 C28 C29 C30 -1.4(11)
C27 C28 C29 C36 178.6(7)
C28 C29 C30 C31 0.4(11)
C36 C29 C30 C31 -179.6(7)
C29 C30 C31 C26 0.9(11)
C29 C30 C31 C32 178.1(7)
C27 C26 C31 C30 -1.3(10)
P2 C26 C31 C30 179.8(5)
C27 C26 C31 C32 -178.2(7)
P2 C26 C31 C32 2.9(10)
C30 C31 C32 C34 123.5(8)
C26 C31 C32 C34 -59.5(11)
C30 C31 C32 C33 -106.2(9)
C26 C31 C32 C33 70.8(10)
C30 C31 C32 C35 5.3(11)
C26 C31 C32 C35 -177.7(8)
C30 C29 C36 C38 -111.1(8)
C28 C29 C36 C38 68.8(9)
C30 C29 C36 C37 127.5(8)
C28 C29 C36 C37 -52.5(10)
C30 C29 C36 C39 7.8(10)
C28 C29 C36 C39 -172.2(7)
C28 C27 C40 C43 6.5(10)
C26 C27 C40 C43 -174.0(7)
C28 C27 C40 C42 -113.5(8)
C26 C27 C40 C42 66.0(9)
C28 C27 C40 C41 123.9(7)
C26 C27 C40 C41 -56.6(9)
Ir1 N2 C44 C49 -40.1(12)
Ir1 N2 C44 C45 140.8(7)
N2 C44 C45 C46 -179.1(8)
C49 C44 C45 C46 1.7(12)
C44 C45 C46 C47 0.3(14)
C45 C46 C47 C48 -1.3(16)
C46 C47 C48 C49 0.2(16)
C47 C48 C49 C44 1.9(14)
N2 C44 C49 C48 178.1(8)
C45 C44 C49 C48 -2.7(11)
